data_4127131
loop_
_publ_author_name
'Hansmann, Max M.'
'Melaimi, Mohand'
'Bertrand, Guy'

_publ_section_title
;
 Organic Mixed Valence Compounds Derived from Cyclic
 (Alkyl)(amino)carbenes.
;
_journal_name_full 'Journal of the American Chemical Society'
_journal_paper_doi 10.1021/jacs.7b11184
_journal_year 2018
_chemical_formula_moiety 'F6 Sb, C48 H70 N2'
_chemical_formula_sum 'C48 H70 F6 N2 Sb'
_chemical_formula_weight 910.81
_space_group_crystal_system monoclinic
_space_group_IT_number 7
_space_group_name_Hall 'P -2yc'
_space_group_name_H-M_alt 'P 1 c 1'
_symmetry_space_group_name_Hall 'P -2yc'
_symmetry_space_group_name_H-M 'P 1 c 1'
_atom_sites_solution_hydrogens geom
_audit_creation_date 2017-10-19
_audit_creation_method
;
Olex2 1.2-beta
(compiled 2017.08.10 svn.r3458 for OlexSys, GUI svn.r5381)
;
_cell_angle_alpha 90
_cell_angle_beta 101.244(14)
_cell_angle_gamma 90
_cell_formula_units_Z 2
_cell_length_a 12.587(5)
_cell_length_b 12.708(5)
_cell_length_c 18.550(8)
_cell_measurement_reflns_used 9478
_cell_measurement_temperature 100
_cell_measurement_theta_max 25.152
_cell_measurement_theta_min 2.300
_cell_volume 2910(2)
_computing_cell_refinement 'SAINT V8.38A (?, 2016)'
_computing_data_collection 'APEX2 v2013.6-2 (Bruker, 2013)'
_computing_data_reduction 'SAINT V8.38A (?, 2016)'
_computing_molecular_graphics 'Olex2 (Dolomanov et al., 2009)'
_computing_publication_material 'Olex2 (Dolomanov et al., 2009)'
_computing_structure_refinement 'ShelXL (Sheldrick, 2015)'
_computing_structure_solution 'XT (Sheldrick, 2008)'
_diffrn_ambient_temperature 100.0
_diffrn_detector 'Bruker APEX CCD'
_diffrn_detector_area_resol_mean 8.0
_diffrn_detector_type 'CCD Area Detector'
_diffrn_measured_fraction_theta_full 0.989
_diffrn_measured_fraction_theta_max 0.989
_diffrn_measurement_device 'Kappa Four-Circle Diffractometer'
_diffrn_measurement_device_type 'Bruker APEX-II CCD'
_diffrn_measurement_method '\f and \w scans'
_diffrn_radiation_monochromator graphite
_diffrn_radiation_probe x-ray
_diffrn_radiation_type MoK\a
_diffrn_radiation_wavelength 0.71073
_diffrn_reflns_av_R_equivalents 0.0327
_diffrn_reflns_av_unetI/netI 0.0304
_diffrn_reflns_Laue_measured_fraction_full 0.989
_diffrn_reflns_Laue_measured_fraction_max 0.989
_diffrn_reflns_limit_h_max 15
_diffrn_reflns_limit_h_min -14
_diffrn_reflns_limit_k_max 15
_diffrn_reflns_limit_k_min -15
_diffrn_reflns_limit_l_max 22
_diffrn_reflns_limit_l_min -22
_diffrn_reflns_number 43248
_diffrn_reflns_point_group_measured_fraction_full 0.987
_diffrn_reflns_point_group_measured_fraction_max 0.987
_diffrn_reflns_theta_full 25.211
_diffrn_reflns_theta_max 25.211
_diffrn_reflns_theta_min 2.413
_diffrn_source 'sealed tube'
_diffrn_source_type fine-focus
_diffrn_standards_number 0
_exptl_absorpt_coefficient_mu 0.520
_exptl_absorpt_correction_T_max 0.0912
_exptl_absorpt_correction_T_min 0.0682
_exptl_absorpt_correction_type multi-scan
_exptl_absorpt_process_details
'SADABS-2016/2 (Bruker,2016/2) was used for absorption correction. wR2(int) was 0.0575 before and 0.0512 after correction. The Ratio of minimum to maximum transmission is 0.8995. The \l/2 correction factor is Not present.'
_exptl_crystal_colour red
_exptl_crystal_colour_primary red
_exptl_crystal_density_diffrn 1.039
_exptl_crystal_description block
_exptl_crystal_F_000 954
_exptl_crystal_size_max 0.41
_exptl_crystal_size_mid 0.39
_exptl_crystal_size_min 0.22
_refine_diff_density_max 0.519
_refine_diff_density_min -0.268
_refine_diff_density_rms 0.049
_refine_ls_abs_structure_details
;
 Flack x determined using 4643 quotients [(I+)-(I-)]/[(I+)+(I-)]
 (Parsons, Flack and Wagner, Acta Cryst. B69 (2013) 249-259).
;
_refine_ls_abs_structure_Flack -0.025(5)
_refine_ls_extinction_method none
_refine_ls_goodness_of_fit_ref 1.039
_refine_ls_hydrogen_treatment constr
_refine_ls_matrix_type full
_refine_ls_number_parameters 530
_refine_ls_number_reflns 10351
_refine_ls_number_restraints 2
_refine_ls_restrained_S_all 1.039
_refine_ls_R_factor_all 0.0306
_refine_ls_R_factor_gt 0.0279
_refine_ls_shift/su_max 0.003
_refine_ls_shift/su_mean 0.000
_refine_ls_structure_factor_coef Fsqd
_refine_ls_weighting_details 'w=1/[\s^2^(Fo^2^)+(0.0401P)^2^+0.7501P] where P=(Fo^2^+2Fc^2^)/3'
_refine_ls_weighting_scheme calc
_refine_ls_wR_factor_gt 0.0678
_refine_ls_wR_factor_ref 0.0690
_reflns_Friedel_coverage 0.994
_reflns_Friedel_fraction_full 0.985
_reflns_Friedel_fraction_max 0.985
_reflns_number_gt 9836
_reflns_number_total 10351
_reflns_threshold_expression 'I > 2\s(I)'
_cod_data_source_file 6dEt.cif
_cod_data_source_block gb_mm140_0m_b_sq
_cod_depositor_comments
;
The following automatic conversions were performed:

'_diffrn_radiation_probe' value 'X-ray' changed to 'x-ray' according
to
/home/data/users/saulius/crontab/automatic-downloads/rss-feeds/ACS/lib/dictionaries/cif_core.dic
dictionary named 'cif_core.dic' version 2.4.2 from 2011-04-26.

Automatic conversion script
Id: cif_fix_values 4973 2017-02-22 13:04:09Z antanas 
;
_cod_database_code 4127131
_shelx_shelxl_version_number 2016/6
_shelx_space_group_comment
;
The symmetry employed for this shelxl refinement is uniquely defined
by the following loop, which should always be used as a source of
symmetry information in preference to the above space-group names.
They are only intended as comments.
;
_shelx_estimated_absorpt_t_max 0.894
_shelx_estimated_absorpt_t_min 0.815
_olex2_refinement_description
;
1. Fixed Uiso
 At 1.2 times of:
  All C(H) groups, All C(H,H) groups
 At 1.5 times of:
  All C(H,H,H) groups
2.a Ternary CH refined with riding coordinates:
 C11(H11), C14'(H14'), C14(H14), C11'(H11')
2.b Secondary CH2 refined with riding coordinates:
 C19(H19A,H19B), C19'(H19C,H19D), C21'(H21A,H21B), C21(H21C,H21D), C3(H3A,H3B),
  C3'(H3'A,H3'B)
2.c Aromatic/amide H refined with riding coordinates:
 C9(H9), C8(H8), C7(H7), C8'(H8'), C7'(H7'), C9'(H9')
2.d Idealised Me refined as rotating group:
 C17(H17A,H17B,H17C), C22'(H22A,H22B,H22C), C12'(H12A,H12B,H12C), C16(H16A,
 H16B,H16C), C12(H12D,H12E,H12F), C18'(H18A,H18B,H18C), C17'(H17D,H17E,H17F),
 C20(H20A,H20B,H20C), C22(H22D,H22E,H22F), C18(H18D,H18E,H18F), C15'(H15A,H15B,
 H15C), C15(H15D,H15E,H15F), C13'(H13A,H13B,H13C), C13(H13D,H13E,H13F),
 C16'(H16D,H16E,H16F), C20'(H20D,H20E,H20F)
;
_olex2_submission_special_instructions 'No special instructions were received'

loop_
_space_group_symop_operation_xyz
'x, y, z'
'x, -y, z+1/2'

loop_
_atom_site_label
_atom_site_type_symbol
_atom_site_fract_x
_atom_site_fract_y
_atom_site_fract_z
_atom_site_U_iso_or_equiv
_atom_site_adp_type
_atom_site_occupancy
_atom_site_site_symmetry_order
_atom_site_calc_flag
_atom_site_refinement_flags_posn
Sb1 Sb 0.92797(2) 0.59953(2) 0.79293(2) 0.02338(8) Uani 1 1 d .
F2 F 0.9622(3) 0.5590(3) 0.89229(16) 0.0533(9) Uani 1 1 d .
N1 N 0.4994(3) 0.4538(3) 0.59068(17) 0.0195(7) Uani 1 1 d .
F4 F 0.7883(2) 0.5465(3) 0.78815(18) 0.0615(10) Uani 1 1 d .
F3 F 1.0667(2) 0.6524(4) 0.79743(19) 0.0681(11) Uani 1 1 d .
C2 C 0.5777(3) 0.5341(3) 0.5715(2) 0.0209(9) Uani 1 1 d .
F1 F 0.8935(3) 0.6455(4) 0.69715(17) 0.0729(12) Uani 1 1 d .
N1' N 0.1039(3) 0.0036(2) 0.63910(17) 0.0198(7) Uani 1 1 d .
C23' C 0.2836(3) 0.0506(3) 0.6322(2) 0.0234(9) Uani 1 1 d .
C24 C 0.4142(3) 0.1935(3) 0.6080(2) 0.0222(8) Uani 1 1 d .
C5 C 0.3979(3) 0.4795(3) 0.6122(2) 0.0199(8) Uani 1 1 d .
C24' C 0.3487(3) 0.1178(3) 0.6199(2) 0.0255(9) Uani 1 1 d .
C10 C 0.3026(3) 0.4882(3) 0.5590(2) 0.0192(8) Uani 1 1 d .
F6 F 0.8845(4) 0.7291(3) 0.8231(2) 0.0833(13) Uani 1 1 d .
C9 C 0.2077(3) 0.5153(3) 0.5824(2) 0.0232(9) Uani 1 1 d .
H9 H 0.142216 0.522666 0.547371 0.028 Uiso 1 1 calc R
C17 C 0.6057(4) 0.6176(4) 0.6307(3) 0.0286(12) Uani 1 1 d .
H17A H 0.540396 0.657702 0.634264 0.043 Uiso 1 1 calc GR
H17B H 0.660410 0.665270 0.617958 0.043 Uiso 1 1 calc GR
H17C H 0.634258 0.583794 0.677936 0.043 Uiso 1 1 calc GR
C19 C 0.7170(3) 0.2719(3) 0.6090(2) 0.0272(9) Uani 1 1 d .
H19A H 0.688988 0.199380 0.599523 0.033 Uiso 1 1 calc R
H19B H 0.787846 0.275464 0.593538 0.033 Uiso 1 1 calc R
C8 C 0.2075(3) 0.5315(3) 0.6558(2) 0.0259(9) Uani 1 1 d .
H8 H 0.142779 0.552943 0.670714 0.031 Uiso 1 1 calc R
C1' C 0.2078(3) -0.0204(3) 0.6446(2) 0.0192(8) Uani 1 1 d .
C22' C 0.3179(4) -0.2267(4) 0.7922(3) 0.0402(12) Uani 1 1 d .
H22A H 0.369755 -0.265470 0.769159 0.060 Uiso 1 1 calc GR
H22B H 0.251494 -0.268155 0.788787 0.060 Uiso 1 1 calc GR
H22C H 0.349675 -0.213765 0.844023 0.060 Uiso 1 1 calc GR
C19' C 0.3041(4) -0.1886(3) 0.6258(3) 0.0305(10) Uani 1 1 d .
H19C H 0.376405 -0.155005 0.635971 0.037 Uiso 1 1 calc R
H19D H 0.313471 -0.262373 0.643007 0.037 Uiso 1 1 calc R
C6 C 0.3990(3) 0.4895(3) 0.6880(2) 0.0234(9) Uani 1 1 d .
C12' C 0.1287(4) 0.0795(4) 0.4404(2) 0.0305(10) Uani 1 1 d .
H12A H 0.108978 0.146013 0.414523 0.046 Uiso 1 1 calc GR
H12B H 0.137342 0.024724 0.404773 0.046 Uiso 1 1 calc GR
H12C H 0.197033 0.088338 0.475642 0.046 Uiso 1 1 calc GR
C7 C 0.3017(3) 0.5166(3) 0.7080(2) 0.0240(9) Uani 1 1 d .
H7 H 0.299469 0.525127 0.758532 0.029 Uiso 1 1 calc R
C16 C 0.2448(4) 0.5428(4) 0.4250(2) 0.0319(10) Uani 1 1 d .
H16A H 0.171481 0.558246 0.432608 0.048 Uiso 1 1 calc GR
H16B H 0.241338 0.518080 0.374590 0.048 Uiso 1 1 calc GR
H16C H 0.288994 0.606767 0.433292 0.048 Uiso 1 1 calc GR
C11 C 0.4982(3) 0.4651(3) 0.7463(2) 0.0258(9) Uani 1 1 d .
H11 H 0.560939 0.454671 0.721296 0.031 Uiso 1 1 calc R
C12 C 0.4811(4) 0.3628(4) 0.7867(2) 0.0332(10) Uani 1 1 d .
H12D H 0.420416 0.371710 0.812199 0.050 Uiso 1 1 calc GR
H12E H 0.546973 0.346110 0.822571 0.050 Uiso 1 1 calc GR
H12F H 0.464929 0.305200 0.751088 0.050 Uiso 1 1 calc GR
C21' C 0.2912(4) -0.1217(3) 0.7527(3) 0.0309(10) Uani 1 1 d .
H21A H 0.359366 -0.082059 0.754393 0.037 Uiso 1 1 calc R
H21B H 0.245098 -0.080023 0.779708 0.037 Uiso 1 1 calc R
C21 C 0.6125(3) 0.3083(4) 0.4802(2) 0.0278(10) Uani 1 1 d .
H21C H 0.575605 0.239388 0.479001 0.033 Uiso 1 1 calc R
H21D H 0.561688 0.358000 0.450081 0.033 Uiso 1 1 calc R
F5 F 0.9726(4) 0.4704(3) 0.7667(3) 0.1051(17) Uani 1 1 d .
C18' C 0.0058(4) -0.0658(3) 0.7333(2) 0.0293(10) Uani 1 1 d .
H18A H 0.071489 -0.059310 0.771326 0.044 Uiso 1 1 calc GR
H18B H -0.037918 -0.124716 0.745319 0.044 Uiso 1 1 calc GR
H18C H -0.036313 -0.000579 0.731058 0.044 Uiso 1 1 calc GR
C8' C -0.0099(3) 0.3073(4) 0.5707(2) 0.0301(10) Uani 1 1 d .
H8' H -0.038449 0.374669 0.555280 0.036 Uiso 1 1 calc R
C4 C 0.6379(3) 0.3486(3) 0.5606(2) 0.0244(9) Uani 1 1 d .
C17' C -0.0663(3) -0.1004(3) 0.6020(2) 0.0276(9) Uani 1 1 d .
H17D H -0.109434 -0.035705 0.597905 0.041 Uiso 1 1 calc GR
H17E H -0.108547 -0.158649 0.616694 0.041 Uiso 1 1 calc GR
H17F H -0.047337 -0.116501 0.554440 0.041 Uiso 1 1 calc GR
C10' C 0.0678(3) 0.1871(3) 0.6684(2) 0.0219(8) Uani 1 1 d .
C20 C 0.7348(4) 0.2925(4) 0.6908(2) 0.0366(11) Uani 1 1 d .
H20A H 0.764005 0.363530 0.701201 0.055 Uiso 1 1 calc GR
H20B H 0.786181 0.240849 0.716837 0.055 Uiso 1 1 calc GR
H20C H 0.665701 0.286348 0.707338 0.055 Uiso 1 1 calc GR
C14' C 0.1205(3) 0.1735(3) 0.7493(2) 0.0248(9) Uani 1 1 d .
H14' H 0.142728 0.098185 0.757646 0.030 Uiso 1 1 calc R
C14 C 0.2956(3) 0.4575(3) 0.4791(2) 0.0221(9) Uani 1 1 d .
H14 H 0.370779 0.444047 0.471118 0.027 Uiso 1 1 calc R
C7' C -0.0069(3) 0.2277(3) 0.5192(2) 0.0244(9) Uani 1 1 d .
H7' H -0.030840 0.242216 0.468396 0.029 Uiso 1 1 calc R
C23 C 0.4699(3) 0.2703(3) 0.5971(2) 0.0229(9) Uani 1 1 d .
C22 C 0.7125(4) 0.2960(4) 0.4452(3) 0.0388(12) Uani 1 1 d .
H22D H 0.689518 0.282625 0.392419 0.058 Uiso 1 1 calc GR
H22E H 0.756312 0.236721 0.468172 0.058 Uiso 1 1 calc GR
H22F H 0.755722 0.360611 0.452628 0.058 Uiso 1 1 calc GR
C3 C 0.6758(3) 0.4640(3) 0.5664(2) 0.0283(9) Uani 1 1 d .
H3A H 0.705742 0.483459 0.522695 0.034 Uiso 1 1 calc R
H3B H 0.733277 0.473606 0.610677 0.034 Uiso 1 1 calc R
C4' C 0.2321(3) -0.1320(3) 0.6711(2) 0.0220(9) Uani 1 1 d .
C18 C 0.5291(3) 0.5877(3) 0.4989(2) 0.0265(9) Uani 1 1 d .
H18D H 0.515112 0.534971 0.459649 0.040 Uiso 1 1 calc GR
H18E H 0.580042 0.640378 0.487236 0.040 Uiso 1 1 calc GR
H18F H 0.460998 0.622162 0.503262 0.040 Uiso 1 1 calc GR
C11' C 0.0386(3) 0.0470(3) 0.4817(2) 0.0239(9) Uani 1 1 d .
H11' H 0.059822 -0.021892 0.506462 0.029 Uiso 1 1 calc R
C15' C 0.2220(4) 0.2421(4) 0.7678(3) 0.0347(10) Uani 1 1 d .
H15A H 0.267796 0.229866 0.731592 0.052 Uiso 1 1 calc GR
H15B H 0.262279 0.223941 0.816960 0.052 Uiso 1 1 calc GR
H15C H 0.200823 0.316345 0.766846 0.052 Uiso 1 1 calc GR
C6' C 0.0307(3) 0.1278(3) 0.5412(2) 0.0218(8) Uani 1 1 d .
C15 C 0.2308(4) 0.3541(4) 0.4643(3) 0.0279(11) Uani 1 1 d .
H15D H 0.261933 0.301306 0.500864 0.042 Uiso 1 1 calc GR
H15E H 0.234087 0.328300 0.414977 0.042 Uiso 1 1 calc GR
H15F H 0.155128 0.366979 0.467609 0.042 Uiso 1 1 calc GR
C13' C -0.0684(4) 0.0312(4) 0.4282(2) 0.0338(10) Uani 1 1 d .
H13A H -0.085867 0.094606 0.398241 0.051 Uiso 1 1 calc GR
H13B H -0.125952 0.017694 0.455825 0.051 Uiso 1 1 calc GR
H13C H -0.062287 -0.028999 0.396247 0.051 Uiso 1 1 calc GR
C2' C 0.0368(3) -0.0855(3) 0.6596(2) 0.0232(9) Uani 1 1 d .
C5' C 0.0636(3) 0.1078(3) 0.6159(2) 0.0182(8) Uani 1 1 d .
C13 C 0.5267(4) 0.5536(4) 0.8024(2) 0.0335(10) Uani 1 1 d .
H13D H 0.534768 0.619724 0.776770 0.050 Uiso 1 1 calc GR
H13E H 0.594911 0.536897 0.835922 0.050 Uiso 1 1 calc GR
H13F H 0.468835 0.561088 0.830525 0.050 Uiso 1 1 calc GR
C1 C 0.5313(3) 0.3551(3) 0.5853(2) 0.0200(8) Uani 1 1 d .
C16' C 0.0425(4) 0.2011(4) 0.8011(2) 0.0349(10) Uani 1 1 d .
H16D H 0.024260 0.276069 0.796415 0.052 Uiso 1 1 calc GR
H16E H 0.077416 0.185621 0.851943 0.052 Uiso 1 1 calc GR
H16F H -0.023756 0.159145 0.787765 0.052 Uiso 1 1 calc GR
C9' C 0.0288(3) 0.2872(3) 0.6436(2) 0.0237(9) Uani 1 1 d .
H9' H 0.029221 0.342152 0.678420 0.028 Uiso 1 1 calc R
C20' C 0.2636(4) -0.1895(4) 0.5442(2) 0.0369(11) Uani 1 1 d .
H20D H 0.317724 -0.222700 0.520169 0.055 Uiso 1 1 calc GR
H20E H 0.250973 -0.117034 0.526473 0.055 Uiso 1 1 calc GR
H20F H 0.195680 -0.229192 0.532749 0.055 Uiso 1 1 calc GR
C3' C 0.1165(3) -0.1789(3) 0.6622(2) 0.0234(9) Uani 1 1 d .
H3'A H 0.098750 -0.220445 0.616323 0.028 Uiso 1 1 calc R
H3'B H 0.111690 -0.225591 0.704169 0.028 Uiso 1 1 calc R

loop_
_atom_site_aniso_label
_atom_site_aniso_U_11
_atom_site_aniso_U_22
_atom_site_aniso_U_33
_atom_site_aniso_U_23
_atom_site_aniso_U_13
_atom_site_aniso_U_12
Sb1 0.02408(12) 0.02447(12) 0.02184(12) 0.00002(15) 0.00509(8) -0.00214(16)
F2 0.055(2) 0.068(2) 0.0326(17) 0.0242(16) -0.0027(14) -0.0210(18)
N1 0.0203(16) 0.0196(17) 0.0185(16) 0.0029(13) 0.0040(13) -0.0055(14)
F4 0.0348(17) 0.095(3) 0.052(2) 0.0136(19) 0.0022(14) -0.0238(19)
F3 0.0352(17) 0.111(3) 0.054(2) 0.036(2) -0.0011(15) -0.032(2)
C2 0.017(2) 0.021(2) 0.024(2) 0.0052(19) 0.0043(18) -0.0064(17)
F1 0.059(2) 0.134(4) 0.0212(16) 0.020(2) -0.0022(15) -0.020(2)
N1' 0.0264(18) 0.0189(17) 0.0146(15) 0.0018(13) 0.0050(13) -0.0035(14)
C23' 0.026(2) 0.020(2) 0.025(2) 0.0029(17) 0.0075(17) 0.0028(18)
C24 0.027(2) 0.020(2) 0.0194(19) 0.0024(16) 0.0044(16) -0.0025(18)
C5 0.025(2) 0.0174(19) 0.0187(19) 0.0000(16) 0.0067(16) -0.0025(17)
C24' 0.020(2) 0.030(2) 0.029(2) 0.0078(18) 0.0101(17) 0.0063(18)
C10 0.025(2) 0.017(2) 0.0157(19) 0.0013(16) 0.0054(16) -0.0031(17)
F6 0.146(4) 0.0312(18) 0.091(3) 0.0048(18) 0.068(3) 0.013(2)
C9 0.022(2) 0.022(2) 0.025(2) 0.0009(17) 0.0043(17) -0.0017(17)
C17 0.035(3) 0.019(2) 0.031(3) 0.0029(19) 0.005(2) -0.012(2)
C19 0.023(2) 0.027(2) 0.032(2) 0.0089(18) 0.0038(18) -0.0006(18)
C8 0.032(2) 0.021(2) 0.028(2) -0.0009(17) 0.0146(18) -0.0019(18)
C1' 0.025(2) 0.0173(19) 0.0163(18) -0.0015(15) 0.0064(16) -0.0043(16)
C22' 0.041(3) 0.034(3) 0.041(3) 0.014(2) -0.004(2) -0.009(2)
C19' 0.033(2) 0.021(2) 0.041(3) 0.0034(19) 0.013(2) -0.0006(19)
C6 0.033(2) 0.0169(19) 0.021(2) 0.0002(16) 0.0071(17) -0.0058(17)
C12' 0.034(2) 0.036(3) 0.024(2) -0.0008(18) 0.0105(19) -0.001(2)
C7 0.037(2) 0.018(2) 0.019(2) -0.0004(16) 0.0103(18) -0.0031(18)
C16 0.034(2) 0.045(3) 0.017(2) 0.0051(19) 0.0048(18) 0.001(2)
C11 0.030(2) 0.030(2) 0.0169(19) 0.0003(17) 0.0012(16) -0.0020(18)
C12 0.043(3) 0.032(2) 0.024(2) 0.0006(19) 0.004(2) -0.005(2)
C21' 0.027(2) 0.029(2) 0.034(2) 0.0076(19) -0.0015(19) -0.0075(19)
C21 0.022(2) 0.036(3) 0.026(2) 0.0028(19) 0.0060(17) 0.0032(19)
F5 0.150(4) 0.048(2) 0.145(4) -0.024(2) 0.096(4) 0.013(3)
C18' 0.036(2) 0.025(2) 0.031(2) 0.0024(18) 0.017(2) -0.0055(19)
C8' 0.018(2) 0.045(3) 0.027(2) 0.007(2) 0.0031(17) -0.0073(19)
C4 0.020(2) 0.028(2) 0.025(2) 0.0047(18) 0.0043(17) -0.0031(18)
C17' 0.024(2) 0.026(2) 0.032(2) 0.0054(18) 0.0048(18) -0.0034(18)
C10' 0.0202(19) 0.022(2) 0.024(2) 0.0015(17) 0.0062(16) -0.0051(17)
C20 0.038(3) 0.037(3) 0.030(2) 0.003(2) -0.005(2) -0.001(2)
C14' 0.030(2) 0.022(2) 0.022(2) -0.0013(16) 0.0034(17) 0.0007(18)
C14 0.019(2) 0.033(3) 0.015(2) -0.0011(18) 0.0045(16) 0.0012(18)
C7' 0.022(2) 0.025(2) 0.027(2) 0.0031(17) 0.0059(17) 0.0023(17)
C23 0.023(2) 0.025(2) 0.021(2) -0.0007(16) 0.0074(16) 0.0005(18)
C22 0.033(2) 0.053(3) 0.032(2) 0.004(2) 0.012(2) 0.011(2)
C3 0.025(2) 0.028(2) 0.032(2) 0.0044(19) 0.0073(18) -0.0041(18)
C4' 0.027(2) 0.0118(18) 0.027(2) 0.0031(16) 0.0051(17) -0.0037(16)
C18 0.025(2) 0.030(2) 0.023(2) 0.0070(18) 0.0025(17) -0.0062(18)
C11' 0.032(2) 0.021(2) 0.020(2) -0.0005(16) 0.0075(17) -0.0034(18)
C15' 0.035(2) 0.039(3) 0.031(2) -0.010(2) 0.0070(19) -0.003(2)
C6' 0.021(2) 0.022(2) 0.022(2) 0.0029(16) 0.0052(16) -0.0032(16)
C15 0.029(2) 0.029(3) 0.024(2) -0.004(2) 0.0018(19) 0.000(2)
C13' 0.040(3) 0.033(3) 0.026(2) -0.0008(19) 0.003(2) -0.008(2)
C2' 0.026(2) 0.018(2) 0.027(2) 0.0025(16) 0.0084(17) -0.0074(17)
C5' 0.0166(18) 0.0145(19) 0.025(2) 0.0024(16) 0.0074(15) -0.0004(15)
C13 0.041(3) 0.034(2) 0.022(2) -0.0029(19) -0.0014(19) -0.005(2)
C1 0.021(2) 0.025(2) 0.0126(18) 0.0010(16) 0.0007(15) -0.0047(17)
C16' 0.046(3) 0.036(3) 0.025(2) -0.004(2) 0.014(2) 0.002(2)
C9' 0.021(2) 0.023(2) 0.030(2) -0.0072(18) 0.0124(17) -0.0035(17)
C20' 0.046(3) 0.034(3) 0.035(3) -0.002(2) 0.018(2) 0.001(2)
C3' 0.026(2) 0.020(2) 0.024(2) 0.0024(16) 0.0024(17) -0.0044(17)

loop_
_atom_type_symbol
_atom_type_description
_atom_type_scat_dispersion_real
_atom_type_scat_dispersion_imag
_atom_type_scat_source
C C 0.0033 0.0016 'International Tables Vol C Tables 4.2.6.8 and 6.1.1.4'
H H 0.0000 0.0000 'International Tables Vol C Tables 4.2.6.8 and 6.1.1.4'
F F 0.0171 0.0103 'International Tables Vol C Tables 4.2.6.8 and 6.1.1.4'
N N 0.0061 0.0033 'International Tables Vol C Tables 4.2.6.8 and 6.1.1.4'
Sb Sb -0.5866 1.5461 'International Tables Vol C Tables 4.2.6.8 and 6.1.1.4'

loop_
_geom_angle_atom_site_label_1
_geom_angle_atom_site_label_2
_geom_angle_atom_site_label_3
_geom_angle
F4 Sb1 F2 88.93(14)
F3 Sb1 F2 91.22(14)
F3 Sb1 F4 179.85(18)
F1 Sb1 F2 177.3(2)
F1 Sb1 F4 91.51(15)
F1 Sb1 F3 88.34(15)
F1 Sb1 F6 89.0(2)
F6 Sb1 F2 88.37(18)
F6 Sb1 F4 90.2(2)
F6 Sb1 F3 89.7(2)
F5 Sb1 F2 89.5(2)
F5 Sb1 F4 89.9(2)
F5 Sb1 F3 90.1(2)
F5 Sb1 F1 93.1(2)
F5 Sb1 F6 177.9(2)
C5 N1 C2 124.4(3)
C1 N1 C2 113.6(3)
C1 N1 C5 122.0(3)
N1 C2 C17 111.9(4)
N1 C2 C3 101.1(3)
N1 C2 C18 110.0(3)
C17 C2 C3 111.9(4)
C17 C2 C18 108.8(4)
C18 C2 C3 113.1(4)
C1' N1' C2' 113.6(3)
C1' N1' C5' 120.9(3)
C5' N1' C2' 125.5(3)
C24' C23' C1' 177.3(4)
C23 C24 C24' 175.2(4)
C10 C5 N1 120.2(3)
C10 C5 C6 122.4(4)
C6 C5 N1 117.3(3)
C23' C24' C24 176.7(5)
C5 C10 C14 123.1(3)
C9 C10 C5 117.9(4)
C9 C10 C14 118.6(3)
C8 C9 C10 120.9(4)
C20 C19 C4 115.2(4)
C9 C8 C7 120.2(4)
N1' C1' C23' 123.1(4)
N1' C1' C4' 112.0(3)
C23' C1' C4' 124.8(4)
C20' C19' C4' 115.9(4)
C5 C6 C11 122.7(4)
C7 C6 C5 116.7(4)
C7 C6 C11 120.5(4)
C8 C7 C6 121.6(4)
C6 C11 C12 110.3(3)
C6 C11 C13 112.8(4)
C13 C11 C12 109.1(4)
C22' C21' C4' 114.3(4)
C22 C21 C4 114.2(4)
C9' C8' C7' 119.2(4)
C19 C4 C21 109.8(4)
C3 C4 C19 113.8(3)
C3 C4 C21 112.7(3)
C1 C4 C19 111.7(3)
C1 C4 C21 106.4(3)
C1 C4 C3 102.1(3)
C5' C10' C14' 123.6(4)
C5' C10' C9' 117.5(4)
C9' C10' C14' 118.7(4)
C10' C14' C15' 109.8(3)
C10' C14' C16' 112.3(3)
C15' C14' C16' 109.6(4)
C10 C14 C16 113.2(4)
C10 C14 C15 108.7(3)
C16 C14 C15 110.4(4)
C6' C7' C8' 121.0(4)
C24 C23 C1 179.8(5)
C4 C3 C2 108.3(3)
C1' C4' C19' 111.4(3)
C1' C4' C21' 105.4(3)
C1' C4' C3' 101.5(3)
C19' C4' C21' 110.6(4)
C19' C4' C3' 113.9(3)
C3' C4' C21' 113.4(3)
C6' C11' C12' 109.7(3)
C13' C11' C12' 110.8(3)
C13' C11' C6' 112.7(4)
C7' C6' C11' 118.1(4)
C7' C6' C5' 118.6(4)
C5' C6' C11' 123.3(4)
N1' C2' C18' 111.1(3)
N1' C2' C17' 111.1(3)
N1' C2' C3' 101.1(3)
C18' C2' C17' 108.6(4)
C18' C2' C3' 112.2(3)
C17' C2' C3' 112.6(3)
C10' C5' N1' 119.3(3)
C6' C5' N1' 118.7(3)
C6' C5' C10' 121.8(4)
N1 C1 C4 112.1(3)
N1 C1 C23 123.0(4)
C23 C1 C4 124.8(4)
C8' C9' C10' 121.7(4)
C2' C3' C4' 107.3(3)

loop_
_geom_bond_atom_site_label_1
_geom_bond_atom_site_label_2
_geom_bond_distance
Sb1 F2 1.881(3)
Sb1 F4 1.868(3)
Sb1 F3 1.857(3)
Sb1 F1 1.840(3)
Sb1 F6 1.856(3)
Sb1 F5 1.830(4)
N1 C2 1.508(5)
N1 C5 1.448(5)
N1 C1 1.327(5)
C2 C17 1.518(7)
C2 C3 1.541(6)
C2 C18 1.526(6)
N1' C1' 1.327(5)
N1' C2' 1.505(5)
N1' C5' 1.452(5)
C23' C24' 1.235(6)
C23' C1' 1.366(6)
C24 C24' 1.313(6)
C24 C23 1.242(6)
C5 C10 1.402(6)
C5 C6 1.409(5)
C10 C9 1.392(6)
C10 C14 1.519(5)
C9 C8 1.376(6)
C19 C4 1.549(6)
C19 C20 1.513(6)
C8 C7 1.390(6)
C1' C4' 1.513(5)
C22' C21' 1.528(6)
C19' C4' 1.530(6)
C19' C20' 1.500(6)
C6 C7 1.391(6)
C6 C11 1.515(6)
C12' C11' 1.544(6)
C16 C14 1.530(6)
C11 C12 1.537(6)
C11 C13 1.527(6)
C21' C4' 1.557(6)
C21 C4 1.550(6)
C21 C22 1.532(6)
C18' C2' 1.515(6)
C8' C7' 1.397(6)
C8' C9' 1.370(6)
C4 C3 1.539(6)
C4 C1 1.502(5)
C17' C2' 1.523(6)
C10' C14' 1.528(5)
C10' C5' 1.394(5)
C10' C9' 1.408(6)
C14' C15' 1.529(6)
C14' C16' 1.542(6)
C14 C15 1.543(7)
C7' C6' 1.388(6)
C23 C1 1.369(6)
C4' C3' 1.551(5)
C11' C6' 1.525(6)
C11' C13' 1.523(6)
C6' C5' 1.391(6)
C2' C3' 1.548(6)

loop_
_smtbx_masks_void_nr
_smtbx_masks_void_average_x
_smtbx_masks_void_average_y
_smtbx_masks_void_average_z
_smtbx_masks_void_volume
_smtbx_masks_void_count_electrons
1 -0.334 0.000 -0.407 850.4 287.1
